data_9016748
loop_
_publ_author_name
'Prewitt, C. T.'
'Sueno, S.'
'Papike, J. J.'

_publ_section_title
;
 The crystal structures of high albite and monalbite at high temperatures
 T = 350 deg C
 feldspar
;
_journal_name_full 'American Mineralogist'
_journal_page_first 1213
_journal_page_last 1225
_journal_volume 61
_journal_year 1976
_chemical_compound_source Synthetic
_chemical_formula_sum 'Al Ca0.012 K0.005 Na0.983 O8 Si3'
_chemical_name_mineral Albite
_space_group_IT_number 2
_space_group_name_Hall '-C 1'
_space_group_name_H-M_alt 'C -1'
_symmetry_space_group_name_H-M 'C -1'
_cell_angle_alpha 93.041
_cell_angle_beta 116.352
_cell_angle_gamma 90.172
_cell_formula_units_Z 4
_cell_length_a 8.1829
_cell_length_b 12.8947
_cell_length_c 7.1190
_cell_volume 671.866
_database_code_amcsd 0000537
_diffrn_ambient_temperature 623.15
_exptl_crystal_density_diffrn 2.595
_cod_data_source_file inputs/fixed/downloads/00/00618.cif
_cod_data_source_block 00618
_cod_original_formula_sum '(Na.983 Ca.012 K.005) (Si3 Al) O8'
_cod_database_code 9016748

loop_
_space_group_symop_operation_xyz
x,y,z
1/2+x,1/2+y,z
-x,-y,-z
1/2-x,1/2-y,-z

loop_
_atom_site_label
_atom_site_fract_x
_atom_site_fract_y
_atom_site_fract_z
_atom_site_occupancy
_atom_site_U_iso_or_equiv
_atom_site_type_symbol
_atom_site_attached_hydrogens
Na 0.27480 0.00590 0.13480 0.98300 0.10892 Na 0
Ca 0.27480 0.00590 0.13480 0.01200 0.10892 Ca 0
K 0.27480 0.00590 0.13480 0.00500 0.10892 K 0
Si1o 0.00890 0.16740 0.21640 0.75000 0.01545 Si 0
Al1o 0.00890 0.16740 0.21640 0.25000 0.01545 Al 0
Si1m 0.00540 0.81550 0.22840 0.75000 0.01532 Si 0
Al1m 0.00540 0.81550 0.22840 0.25000 0.01532 Al 0
Si2o 0.69190 0.10960 0.32420 0.75000 0.01570 Si 0
Al2o 0.69190 0.10960 0.32420 0.25000 0.01570 Al 0
Si2m 0.68770 0.87850 0.35250 0.75000 0.01558 Si 0
Al2m 0.68770 0.87850 0.35250 0.25000 0.01558 Al 0
Oa1 0.00460 0.13590 0.98740 1.00000 0.03090 O 0
Oa2 0.59510 0.99240 0.27980 1.00000 0.02330 O 0
Obo 0.82100 0.11360 0.20210 1.00000 0.03141 O 0
Obm 0.81980 0.84910 0.24340 1.00000 0.03673 O 0
Oco 0.01980 0.29330 0.27480 1.00000 0.02862 O 0
Ocm 0.02240 0.68900 0.22410 1.00000 0.02875 O 0
Odo 0.19420 0.11410 0.39000 1.00000 0.02875 O 0
Odm 0.18820 0.86880 0.42340 1.00000 0.03166 O 0

loop_
_cod_changelog_entry_id
_cod_changelog_entry_author
_cod_changelog_entry_date
_cod_changelog_entry_text
1
;cod-tools version 3.8.0
Id: cif_guess_AMCSD_atom_types 9581 2023-05-17 12:35:41Z saulius
;
2023-05-18T11:43:08+03:00
;Derived atom types and hydrogen counts
from atom names that follow the AMCSD naming convention
(Wat == water, O-H == hydroxyl).
;

loop_
_cod_related_entry_id
_cod_related_entry_database
_cod_related_entry_code
1 AMCSD 0000537
